data_4514273
loop_
_publ_author_name
'Chen, Qiang'
'Feng, Rui'
'Xu, Jian'
'Jia, Yan-Yuan'
'Wang, Ting-Ting'
'Chang, Ze'
'Bu, Xian-He'

_publ_section_title
;
 Kinetic and Thermodynamic Control of Structure Transformations in a
 Family of Cobalt(II)-Organic Frameworks.
;
_journal_issue 40
_journal_name_full 'ACS applied materials &amp; interfaces'
_journal_page_first 35141
_journal_page_last 35149
_journal_paper_doi 10.1021/acsami.7b12925
_journal_volume 9
_journal_year 2017
_chemical_formula_sum 'C84 H48 Co3 N14 O14 S2'
_chemical_formula_weight 1718.27
_chemical_name_systematic
; 
 ? 
;
_space_group_IT_number 15
_symmetry_cell_setting monoclinic
_symmetry_space_group_name_Hall '-C 2yc'
_symmetry_space_group_name_H-M 'C 1 2/c 1'
_atom_sites_solution_hydrogens geom
_atom_sites_solution_primary direct
_atom_sites_solution_secondary difmap
_audit_creation_method SHELXL-97
_cell_angle_alpha 90.00
_cell_angle_beta 104.099(2)
_cell_angle_gamma 90.00
_cell_formula_units_Z 4
_cell_length_a 21.8639(3)
_cell_length_b 27.4335(4)
_cell_length_c 14.4179(2)
_cell_measurement_reflns_used 8361
_cell_measurement_temperature 293(2)
_cell_measurement_theta_max 74.0550
_cell_measurement_theta_min 4.1510
_cell_volume 8387.4(2)
_computing_structure_refinement 'SHELXL-97 (Sheldrick, 1997)'
_computing_structure_solution 'SHELXS-97 (Sheldrick, 1990)'
_diffrn_ambient_temperature 293(2)
_diffrn_measured_fraction_theta_full 0.977
_diffrn_measured_fraction_theta_max 0.977
_diffrn_measurement_device_type 'SuperNova, Dual, Cu at zero, AtlasS2'
_diffrn_radiation_monochromator graphite
_diffrn_radiation_source 'fine-focus sealed tube'
_diffrn_radiation_type CuK\a
_diffrn_radiation_wavelength 1.54178
_diffrn_reflns_av_R_equivalents 0.0393
_diffrn_reflns_av_sigmaI/netI 0.0399
_diffrn_reflns_limit_h_max 27
_diffrn_reflns_limit_h_min -18
_diffrn_reflns_limit_k_max 33
_diffrn_reflns_limit_k_min -34
_diffrn_reflns_limit_l_max 17
_diffrn_reflns_limit_l_min -17
_diffrn_reflns_number 23937
_diffrn_reflns_theta_full 74.37
_diffrn_reflns_theta_max 74.37
_diffrn_reflns_theta_min 3.70
_exptl_absorpt_coefficient_mu 5.647
_exptl_absorpt_correction_T_max 0.3980
_exptl_absorpt_correction_T_min 0.3980
_exptl_crystal_colour blue
_exptl_crystal_density_diffrn 1.361
_exptl_crystal_density_method 'not measured'
_exptl_crystal_description block
_exptl_crystal_F_000 3500
_exptl_crystal_size_max 0.20
_exptl_crystal_size_mid 0.20
_exptl_crystal_size_min 0.20
_refine_diff_density_max 1.593
_refine_diff_density_min -0.592
_refine_diff_density_rms 0.123
_refine_ls_extinction_method none
_refine_ls_goodness_of_fit_ref 1.082
_refine_ls_hydrogen_treatment mixed
_refine_ls_matrix_type full
_refine_ls_number_parameters 573
_refine_ls_number_reflns 8368
_refine_ls_number_restraints 119
_refine_ls_restrained_S_all 1.080
_refine_ls_R_factor_all 0.0868
_refine_ls_R_factor_gt 0.0722
_refine_ls_shift/su_max 0.009
_refine_ls_shift/su_mean 0.000
_refine_ls_structure_factor_coef Fsqd
_refine_ls_weighting_details 'calc w=1/[\s^2^(Fo^2^)+(0.1607P)^2^+10.5887P] where P=(Fo^2^+2Fc^2^)/3'
_refine_ls_weighting_scheme calc
_refine_ls_wR_factor_gt 0.2257
_refine_ls_wR_factor_ref 0.2410
_reflns_number_gt 6727
_reflns_number_total 8368
_reflns_threshold_expression >2sigma(I)
_cod_data_source_file am7b12925_si_003.cif
_cod_data_source_block BPAN11
_cod_original_sg_symbol_H-M C2/c
_cod_database_code 4514273

loop_
_symmetry_equiv_pos_as_xyz
'x, y, z'
'-x, y, -z+1/2'
'x+1/2, y+1/2, z'
'-x+1/2, y+1/2, -z+1/2'
'-x, -y, -z'
'x, -y, z-1/2'
'-x+1/2, -y+1/2, -z'
'x+1/2, -y+1/2, z-1/2'

loop_
_atom_site_label
_atom_site_type_symbol
_atom_site_fract_x
_atom_site_fract_y
_atom_site_fract_z
_atom_site_U_iso_or_equiv
_atom_site_adp_type
_atom_site_occupancy
_atom_site_symmetry_multiplicity
_atom_site_calc_flag
_atom_site_refinement_flags
O7 O 0.243(2) 0.2883(10) 0.698(4) 0.35(3) Uani 0.50 1 d P
C44 C 0.2567(7) 0.2375(16) 0.662(2) 0.46(3) Uani 1 1 d .
Co1 Co 0.39050(3) 0.17626(2) 0.92164(5) 0.0336(2) Uani 1 1 d .
Co2 Co 0.5000 0.21775(3) 1.2500 0.0373(3) Uani 1 2 d S
S1 S 0.44845(5) 0.25970(3) 1.04308(6) 0.0327(2) Uani 1 1 d .
C1 C 0.2555(2) 0.20349(19) 0.9045(4) 0.0523(12) Uani 1 1 d .
H1 H 0.2682 0.2319 0.9392 0.063 Uiso 1 1 calc R
C2 C 0.1951(2) 0.1917(2) 0.8617(4) 0.0556(13) Uani 1 1 d .
H2 H 0.1592 0.2102 0.8603 0.067 Uiso 1 1 calc R
C3 C 0.2587(2) 0.13438(15) 0.8371(3) 0.0412(10) Uani 1 1 d .
H3 H 0.2735 0.1060 0.8146 0.049 Uiso 1 1 calc R
C4 C 0.1453(2) 0.12041(16) 0.7646(3) 0.0380(9) Uani 1 1 d .
C5 C 0.1489(2) 0.07037(16) 0.7533(3) 0.0426(10) Uani 1 1 d .
H5 H 0.1856 0.0536 0.7821 0.051 Uiso 1 1 calc R
C6 C 0.0970(2) 0.04564(16) 0.6983(3) 0.0420(10) Uani 1 1 d .
H6 H 0.0998 0.0122 0.6897 0.050 Uiso 1 1 calc R
C7 C 0.04135(19) 0.06960(14) 0.6558(3) 0.0326(8) Uani 1 1 d .
C8 C 0.0393(2) 0.11965(16) 0.6677(4) 0.0462(11) Uani 1 1 d .
H8 H 0.0026 0.1366 0.6396 0.055 Uiso 1 1 calc R
C9 C 0.0914(2) 0.14523(16) 0.7212(4) 0.0512(12) Uani 1 1 d .
H9 H 0.0895 0.1789 0.7273 0.061 Uiso 1 1 calc R
C10 C -0.01606(18) 0.04223(14) 0.6066(3) 0.0322(8) Uani 1 1 d .
C11 C -0.0218(2) -0.00721(15) 0.6243(3) 0.0354(8) Uani 1 1 d .
H11 H 0.0127 -0.0238 0.6613 0.042 Uiso 1 1 calc R
C12 C -0.0773(2) -0.03239(15) 0.5885(3) 0.0370(9) Uani 1 1 d .
C13 C -0.1283(2) -0.00839(16) 0.5299(3) 0.0429(10) Uani 1 1 d .
H13 H -0.1658 -0.0251 0.5061 0.051 Uiso 1 1 calc R
C14 C -0.1236(2) 0.04092(15) 0.5062(3) 0.0387(9) Uani 1 1 d .
C15 C -0.0676(2) 0.06619(15) 0.5465(3) 0.0356(8) Uani 1 1 d .
H15 H -0.0646 0.0992 0.5333 0.043 Uiso 1 1 calc R
C16 C -0.0822(2) -0.08425(15) 0.6162(3) 0.0376(9) Uani 1 1 d .
C17 C -0.0391(2) -0.11842(17) 0.5992(3) 0.0426(10) Uani 1 1 d .
H17 H -0.0082 -0.1088 0.5685 0.051 Uiso 1 1 calc R
C18 C -0.0416(2) -0.16672(16) 0.6274(3) 0.0414(9) Uani 1 1 d .
H18 H -0.0132 -0.1895 0.6147 0.050 Uiso 1 1 calc R
C19 C -0.0864(2) -0.18036(15) 0.6744(3) 0.0379(9) Uani 1 1 d .
C20 C -0.1303(2) -0.14789(17) 0.6903(4) 0.0489(11) Uani 1 1 d .
H20 H -0.1613 -0.1579 0.7203 0.059 Uiso 1 1 calc R
C21 C -0.1279(2) -0.09947(17) 0.6609(4) 0.0479(11) Uani 1 1 d .
H21 H -0.1576 -0.0772 0.6717 0.058 Uiso 1 1 calc R
C22 C -0.0729(3) -0.27157(18) 0.6646(3) 0.0484(11) Uani 1 1 d .
H22 H -0.0620 -0.2740 0.6064 0.058 Uiso 1 1 calc R
C23 C -0.0784(3) -0.30860(18) 0.7246(3) 0.0478(11) Uani 1 1 d .
H23 H -0.0721 -0.3414 0.7137 0.057 Uiso 1 1 calc R
C24 C -0.0994(2) -0.24236(15) 0.7917(3) 0.0388(9) Uani 1 1 d .
H24 H -0.1098 -0.2206 0.8349 0.047 Uiso 1 1 calc R
C25 C -0.1774(2) 0.06622(17) 0.4406(4) 0.0449(10) Uani 1 1 d .
C26 C -0.2184(3) 0.0406(2) 0.3671(5) 0.0700(18) Uani 1 1 d .
H26 H -0.2106 0.0079 0.3576 0.084 Uiso 1 1 calc R
C27 C -0.2705(3) 0.0630(2) 0.3080(5) 0.077(2) Uani 1 1 d .
H27 H -0.2964 0.0461 0.2575 0.092 Uiso 1 1 calc R
C28 C -0.2830(3) 0.1110(2) 0.3258(4) 0.0589(14) Uani 1 1 d .
C29 C -0.2413(3) 0.1375(2) 0.3900(4) 0.0603(14) Uani 1 1 d .
H29 H -0.2476 0.1708 0.3954 0.072 Uiso 1 1 calc R
C30 C -0.1887(3) 0.11511(19) 0.4485(4) 0.0555(13) Uani 1 1 d .
H30 H -0.1606 0.1336 0.4937 0.067 Uiso 1 1 calc R
C31 C -0.3704(5) 0.1227(4) 0.1759(6) 0.130(5) Uani 1 1 d .
H31 H -0.3561 0.1021 0.1346 0.155 Uiso 1 1 calc R
C32 C -0.4235(4) 0.1489(3) 0.1558(6) 0.110(4) Uani 1 1 d .
H32 H -0.4533 0.1488 0.0975 0.132 Uiso 1 1 calc R
C33 C -0.3773(3) 0.16483(19) 0.3015(4) 0.0528(12) Uani 1 1 d .
H33 H -0.3682 0.1778 0.3630 0.063 Uiso 1 1 calc R
C34 C 0.4340(3) 0.0911(2) 0.9402(6) 0.077(2) Uani 1 1 d .
C35 C 0.4676(3) 0.0428(2) 0.9695(6) 0.082(2) Uani 1 1 d DU
C36 C 0.4658(6) 0.0070(4) 0.9064(10) 0.073(4) Uani 0.50 1 d PU
C37 C 0.5015(7) 0.0376(4) 1.0668(11) 0.081(4) Uani 0.50 1 d PU
C38 C 0.4319(6) 0.0016(6) 0.9962(16) 0.122(6) Uani 0.50 1 d PDU
N1 N 0.29513(17) 0.16744(13) 0.8893(3) 0.0375(8) Uani 1 1 d .
N2 N 0.19802(17) 0.14667(13) 0.8205(3) 0.0396(8) Uani 1 1 d .
N3 N -0.09494(18) -0.28996(13) 0.8044(2) 0.0384(8) Uani 1 1 d .
N4 N -0.08709(18) -0.22949(13) 0.7081(2) 0.0389(8) Uani 1 1 d .
N5 N -0.4276(2) 0.17602(16) 0.2342(4) 0.0589(12) Uani 1 1 d .
N6 N -0.3407(2) 0.13252(19) 0.2709(3) 0.0703(16) Uani 1 1 d .
O1 O 0.38902(17) 0.23073(12) 1.0142(2) 0.0489(8) Uani 1 1 d .
O2 O 0.46364(17) 0.26375(11) 1.1491(2) 0.0458(8) Uani 1 1 d .
O3 O 0.49770(18) 0.23423(15) 1.0126(3) 0.0573(9) Uani 1 1 d .
O4 O 0.43715(19) 0.30812(12) 1.0031(2) 0.0527(9) Uani 1 1 d .
O5 O 0.4041(3) 0.0974(2) 0.8574(4) 0.1013(19) Uani 1 1 d .
O6 O 0.4380(3) 0.12314(17) 1.0001(5) 0.100(2) Uani 1 1 d .
C40 C 0.3301(7) -0.0334(6) 1.0271(15) 0.102(5) Uani 0.50 1 d PDU
C41 C 0.5322(7) 0.0409(6) 0.9696(18) 0.128(7) Uani 0.50 1 d PDU
C42 C 0.5690(9) 0.0765(9) 0.936(2) 0.185(10) Uani 0.50 1 d PDU
N7 N 0.2025(4) 0.2151(7) 0.6046(7) 0.181(7) Uani 1 1 d .
C46 C 0.1451(6) 0.2319(8) 0.5831(11) 0.211(10) Uani 1 1 d .
C45 C 0.1989(10) 0.1609(10) 0.5720(11) 0.222(11) Uani 1 1 d .
O8 O 0.2350(11) 0.1167(14) 0.5868(18) 0.244(15) Uani 0.50 1 d P
C43 C 0.6334(11) 0.0689(12) 0.928(3) 0.226(14) Uani 0.50 1 d PDU
C39 C 0.3686(7) 0.0033(7) 1.0013(15) 0.141(7) Uani 0.50 1 d PDU

loop_
_atom_site_aniso_label
_atom_site_aniso_U_11
_atom_site_aniso_U_22
_atom_site_aniso_U_33
_atom_site_aniso_U_23
_atom_site_aniso_U_13
_atom_site_aniso_U_12
O7 0.43(6) 0.14(2) 0.60(8) -0.08(3) 0.36(6) -0.06(3)
C44 0.077(9) 0.84(8) 0.38(3) 0.43(4) -0.097(15) -0.14(2)
Co1 0.0327(4) 0.0243(3) 0.0401(4) 0.0061(2) 0.0018(3) 0.0002(2)
Co2 0.0304(5) 0.0286(5) 0.0448(5) 0.000 -0.0067(4) 0.000
S1 0.0341(5) 0.0261(5) 0.0332(5) -0.0026(3) -0.0010(4) 0.0000(3)
C1 0.042(3) 0.046(3) 0.065(3) -0.022(2) 0.007(2) -0.002(2)
C2 0.039(2) 0.048(3) 0.077(3) -0.023(3) 0.009(2) 0.003(2)
C3 0.033(2) 0.030(2) 0.056(3) -0.0097(18) 0.0036(18) -0.0016(16)
C4 0.030(2) 0.036(2) 0.046(2) -0.0070(17) 0.0030(17) -0.0056(16)
C5 0.030(2) 0.032(2) 0.058(3) -0.0021(18) -0.0041(18) 0.0020(16)
C6 0.034(2) 0.0291(19) 0.058(3) -0.0036(18) 0.0007(19) 0.0009(16)
C7 0.0302(19) 0.0312(19) 0.0342(18) 0.0010(15) 0.0034(15) 0.0005(15)
C8 0.034(2) 0.035(2) 0.060(3) 0.0014(19) -0.0075(19) 0.0014(17)
C9 0.039(2) 0.028(2) 0.077(3) -0.004(2) -0.004(2) 0.0012(18)
C10 0.0309(19) 0.0301(18) 0.0343(18) 0.0013(15) 0.0053(15) 0.0010(15)
C11 0.034(2) 0.033(2) 0.0351(19) 0.0035(15) 0.0003(16) 0.0009(16)
C12 0.038(2) 0.031(2) 0.039(2) 0.0016(16) 0.0038(17) -0.0007(16)
C13 0.037(2) 0.032(2) 0.053(2) 0.0004(18) -0.0009(18) -0.0051(17)
C14 0.034(2) 0.033(2) 0.044(2) 0.0001(17) -0.0009(17) 0.0008(16)
C15 0.033(2) 0.0296(19) 0.041(2) 0.0034(16) 0.0016(16) -0.0008(15)
C16 0.039(2) 0.0306(19) 0.040(2) 0.0026(16) 0.0039(17) -0.0029(16)
C17 0.042(2) 0.038(2) 0.049(2) 0.0091(18) 0.0136(19) 0.0034(18)
C18 0.044(2) 0.035(2) 0.045(2) 0.0094(17) 0.0114(19) 0.0052(18)
C19 0.040(2) 0.032(2) 0.038(2) 0.0058(16) 0.0026(17) -0.0041(16)
C20 0.049(3) 0.040(2) 0.064(3) 0.004(2) 0.025(2) -0.002(2)
C21 0.047(3) 0.036(2) 0.064(3) 0.006(2) 0.020(2) 0.0034(19)
C22 0.063(3) 0.041(2) 0.043(2) 0.0030(19) 0.015(2) 0.006(2)
C23 0.058(3) 0.036(2) 0.049(2) 0.0048(19) 0.013(2) 0.008(2)
C24 0.044(2) 0.034(2) 0.037(2) 0.0013(16) 0.0065(17) -0.0061(17)
C25 0.034(2) 0.038(2) 0.055(3) 0.0005(19) -0.0034(19) 0.0039(18)
C26 0.055(3) 0.057(3) 0.083(4) -0.020(3) -0.013(3) 0.021(3)
C27 0.058(3) 0.071(4) 0.081(4) -0.032(3) -0.023(3) 0.019(3)
C28 0.051(3) 0.052(3) 0.061(3) -0.011(2) -0.011(2) 0.021(2)
C29 0.057(3) 0.049(3) 0.066(3) 0.001(2) -0.003(3) 0.012(2)
C30 0.051(3) 0.046(3) 0.059(3) 0.003(2) -0.006(2) 0.003(2)
C31 0.119(7) 0.147(8) 0.085(5) -0.066(5) -0.046(5) 0.088(6)
C32 0.095(6) 0.120(6) 0.082(5) -0.050(5) -0.045(4) 0.068(5)
C33 0.048(3) 0.048(3) 0.051(3) -0.008(2) -0.008(2) 0.011(2)
C34 0.052(3) 0.037(3) 0.134(6) 0.028(4) 0.007(4) 0.009(2)
C35 0.062(3) 0.038(3) 0.132(6) 0.033(3) -0.004(4) 0.008(2)
C36 0.076(8) 0.026(5) 0.095(8) 0.016(5) -0.021(6) 0.029(5)
C37 0.083(9) 0.033(5) 0.104(10) 0.016(6) -0.023(7) 0.031(6)
C38 0.094(9) 0.080(10) 0.200(18) 0.040(11) 0.049(12) 0.014(8)
N1 0.0295(17) 0.0329(17) 0.0469(19) -0.0056(14) 0.0029(14) -0.0050(13)
N2 0.0319(17) 0.0352(18) 0.0487(19) -0.0100(15) 0.0038(15) -0.0019(14)
N3 0.0423(19) 0.0324(17) 0.0368(17) 0.0053(14) 0.0024(14) -0.0041(14)
N4 0.045(2) 0.0330(17) 0.0364(17) 0.0072(14) 0.0055(15) -0.0011(15)
N5 0.048(2) 0.048(2) 0.066(3) -0.015(2) -0.014(2) 0.0196(19)
N6 0.061(3) 0.066(3) 0.064(3) -0.021(2) -0.023(2) 0.036(2)
O1 0.0481(19) 0.0464(18) 0.0496(17) -0.0112(14) 0.0069(14) -0.0161(15)
O2 0.059(2) 0.0358(16) 0.0340(14) -0.0024(12) -0.0056(13) 0.0051(14)
O3 0.049(2) 0.065(2) 0.059(2) 0.0005(17) 0.0136(16) 0.0196(17)
O4 0.070(2) 0.0329(16) 0.0481(18) 0.0040(13) 0.0001(16) 0.0006(15)
O5 0.117(4) 0.082(3) 0.108(4) 0.045(3) 0.031(3) 0.055(3)
O6 0.087(3) 0.041(2) 0.139(5) 0.017(3) -0.036(3) 0.016(2)
C40 0.073(9) 0.101(11) 0.144(15) 0.024(11) 0.048(10) 0.019(8)
C41 0.093(9) 0.074(10) 0.216(19) 0.050(12) 0.036(12) 0.013(8)
C42 0.150(15) 0.139(17) 0.27(2) 0.078(18) 0.058(18) -0.036(14)
N7 0.070(5) 0.39(2) 0.076(5) 0.032(8) -0.004(4) 0.001(9)
C46 0.089(9) 0.37(3) 0.147(11) 0.103(14) -0.025(8) -0.017(12)
C45 0.177(17) 0.38(3) 0.095(9) -0.054(14) -0.005(9) 0.088(19)
O8 0.140(17) 0.41(4) 0.18(2) 0.02(2) 0.045(15) 0.11(2)
C43 0.161(18) 0.24(3) 0.29(3) 0.14(2) 0.08(2) -0.05(2)
C39 0.111(11) 0.104(13) 0.22(2) 0.006(14) 0.068(14) -0.007(10)

loop_
_atom_type_symbol
_atom_type_description
_atom_type_scat_dispersion_real
_atom_type_scat_dispersion_imag
_atom_type_scat_source
C C 0.0181 0.0091 'International Tables Vol C Tables 4.2.6.8 and 6.1.1.4'
H H 0.0000 0.0000 'International Tables Vol C Tables 4.2.6.8 and 6.1.1.4'
N N 0.0311 0.0180 'International Tables Vol C Tables 4.2.6.8 and 6.1.1.4'
O O 0.0492 0.0322 'International Tables Vol C Tables 4.2.6.8 and 6.1.1.4'
S S 0.3331 0.5567 'International Tables Vol C Tables 4.2.6.8 and 6.1.1.4'
Co Co -2.3653 3.6143 'International Tables Vol C Tables 4.2.6.8 and 6.1.1.4'

loop_
_geom_angle_atom_site_label_1
_geom_angle_atom_site_label_2
_geom_angle_atom_site_label_3
_geom_angle
_geom_angle_site_symmetry_1
_geom_angle_site_symmetry_3
N7 C44 O7 113(3) . .
O6 Co1 O1 105.0(2) . .
O6 Co1 N3 130.4(2) . 3
O1 Co1 N3 104.23(15) . 3
O6 Co1 N1 114.2(2) . .
O1 Co1 N1 93.39(14) . .
N3 Co1 N1 102.96(15) 3 .
O6 Co1 O5 57.3(2) . .
O1 Co1 O5 161.86(17) . .
N3 Co1 O5 91.80(17) 3 .
N1 Co1 O5 91.20(19) . .
O6 Co1 C34 28.5(3) . .
O1 Co1 C34 133.5(2) . .
N3 Co1 C34 112.5(2) 3 .
N1 Co1 C34 104.72(18) . .
O5 Co1 C34 28.8(2) . .
O2 Co2 O2 99.02(18) . 2_657
O2 Co2 N5 118.34(19) . 1_656
O2 Co2 N5 105.34(16) 2_657 1_656
O2 Co2 N5 105.34(16) . 2_556
O2 Co2 N5 118.34(19) 2_657 2_556
N5 Co2 N5 110.6(3) 1_656 2_556
O3 S1 O4 113.1(2) . .
O3 S1 O2 110.7(2) . .
O4 S1 O2 108.34(19) . .
O3 S1 O1 108.7(2) . .
O4 S1 O1 109.0(2) . .
O2 S1 O1 106.7(2) . .
C2 C1 N1 109.9(4) . .
C1 C2 N2 105.6(4) . .
N1 C3 N2 111.4(4) . .
C9 C4 C5 120.3(4) . .
C9 C4 N2 119.4(4) . .
C5 C4 N2 120.2(4) . .
C4 C5 C6 119.1(4) . .
C7 C6 C5 121.7(4) . .
C8 C7 C6 117.8(4) . .
C8 C7 C10 120.7(4) . .
C6 C7 C10 121.3(4) . .
C7 C8 C9 121.3(4) . .
C4 C9 C8 119.7(4) . .
C11 C10 C15 118.3(4) . .
C11 C10 C7 120.6(3) . .
C15 C10 C7 121.0(4) . .
C12 C11 C10 122.0(4) . .
C11 C12 C13 119.4(4) . .
C11 C12 C16 119.5(4) . .
C13 C12 C16 121.1(4) . .
C12 C13 C14 120.6(4) . .
C15 C14 C13 118.9(4) . .
C15 C14 C25 120.5(4) . .
C13 C14 C25 120.6(4) . .
C14 C15 C10 120.8(4) . .
C21 C16 C17 118.5(4) . .
C21 C16 C12 121.5(4) . .
C17 C16 C12 120.0(4) . .
C18 C17 C16 120.8(4) . .
C19 C18 C17 119.2(4) . .
C20 C19 C18 121.3(4) . .
C20 C19 N4 119.3(4) . .
C18 C19 N4 119.4(4) . .
C19 C20 C21 119.2(4) . .
C16 C21 C20 120.9(4) . .
C23 C22 N4 105.7(4) . .
C22 C23 N3 109.5(4) . .
N3 C24 N4 111.1(4) . .
C30 C25 C26 117.3(4) . .
C30 C25 C14 122.2(4) . .
C26 C25 C14 120.5(4) . .
C27 C26 C25 121.4(5) . .
C28 C27 C26 118.5(5) . .
C29 C28 C27 120.9(5) . .
C29 C28 N6 120.8(5) . .
C27 C28 N6 118.3(5) . .
C28 C29 C30 120.0(5) . .
C25 C30 C29 121.3(5) . .
C32 C31 N6 106.4(6) . .
C31 C32 N5 109.9(5) . .
N5 C33 N6 111.8(5) . .
O6 C34 O5 121.2(6) . .
O6 C34 C35 118.9(7) . .
O5 C34 C35 119.9(7) . .
O6 C34 Co1 50.7(3) . .
O5 C34 Co1 70.6(4) . .
C35 C34 Co1 169.3(6) . .
C36 C35 C41 80.6(13) . .
C36 C35 C37 121.3(7) . .
C41 C35 C37 73.4(12) . .
C36 C35 C38 71.6(11) . .
C41 C35 C38 124.3(9) . .
C37 C35 C38 81.3(11) . .
C36 C35 C34 121.3(7) . .
C41 C35 C34 116.5(8) . .
C37 C35 C34 117.4(8) . .
C38 C35 C34 119.2(8) . .
C35 C36 C37 121.3(11) . 5_657
C36 C37 C35 117.4(12) 5_657 .
C39 C38 C41 118.5(14) . 5_657
C39 C38 C35 125.3(14) . .
C41 C38 C35 115.7(10) 5_657 .
C3 N1 C1 105.8(4) . .
C3 N1 Co1 130.9(3) . .
C1 N1 Co1 122.0(3) . .
C3 N2 C2 107.3(4) . .
C3 N2 C4 127.2(4) . .
C2 N2 C4 125.4(4) . .
C24 N3 C23 106.0(4) . .
C24 N3 Co1 123.3(3) . 3_445
C23 N3 Co1 130.7(3) . 3_445
C24 N4 C22 107.6(4) . .
C24 N4 C19 124.8(4) . .
C22 N4 C19 127.5(4) . .
C33 N5 C32 105.7(5) . .
C33 N5 Co2 126.2(4) . 1_454
C32 N5 Co2 127.7(4) . 1_454
C33 N6 C31 106.2(5) . .
C33 N6 C28 127.1(5) . .
C31 N6 C28 126.7(5) . .
S1 O1 Co1 115.3(2) . .
S1 O2 Co2 131.99(19) . .
C34 O5 Co1 80.7(4) . .
C34 O6 Co1 100.8(4) . .
C43 C40 C39 109.1(14) 5_657 .
C35 C41 C42 128.5(15) . .
C35 C41 C38 119.8(11) . 5_657
C42 C41 C38 111.6(13) . 5_657
C41 C42 C43 124.7(18) . .
C46 N7 C44 127(3) . .
C46 N7 C45 107.0(16) . .
C44 N7 C45 125(2) . .
O8 C45 N7 141(2) . .
C40 C43 C42 122.8(17) 5_657 .
C38 C39 C40 130.1(17) . .

loop_
_geom_bond_atom_site_label_1
_geom_bond_atom_site_label_2
_geom_bond_distance
_geom_bond_site_symmetry_2
O7 C44 1.54(6) .
C44 N7 1.41(3) .
Co1 O6 1.978(4) .
Co1 O1 2.009(3) .
Co1 N3 2.020(4) 3
Co1 N1 2.037(4) .
Co1 O5 2.400(6) .
Co1 C34 2.511(6) .
Co2 O2 1.944(3) .
Co2 O2 1.944(3) 2_657
Co2 N5 2.011(4) 1_656
Co2 N5 2.011(4) 2_556
S1 O3 1.439(4) .
S1 O4 1.445(3) .
S1 O2 1.487(3) .
S1 O1 1.493(3) .
C1 C2 1.353(7) .
C1 N1 1.367(6) .
C2 N2 1.380(6) .
C3 N1 1.316(5) .
C3 N2 1.334(6) .
C4 C9 1.373(6) .
C4 C5 1.387(6) .
C4 N2 1.430(5) .
C5 C6 1.392(6) .
C6 C7 1.388(6) .
C7 C8 1.386(6) .
C7 C10 1.486(5) .
C8 C9 1.398(6) .
C10 C11 1.391(6) .
C10 C15 1.406(5) .
C11 C12 1.382(6) .
C12 C13 1.390(6) .
C12 C16 1.488(6) .
C13 C14 1.405(6) .
C14 C15 1.403(6) .
C14 C25 1.490(6) .
C16 C21 1.379(7) .
C16 C17 1.393(6) .
C17 C18 1.391(6) .
C18 C19 1.371(6) .
C19 C20 1.369(7) .
C19 N4 1.434(5) .
C20 C21 1.399(7) .
C22 C23 1.358(7) .
C22 N4 1.384(6) .
C23 N3 1.386(6) .
C24 N3 1.319(5) .
C24 N4 1.345(6) .
C25 C30 1.373(7) .
C25 C26 1.400(7) .
C26 C27 1.388(8) .
C27 C28 1.382(8) .
C28 C29 1.343(8) .
C28 N6 1.443(6) .
C29 C30 1.392(7) .
C31 C32 1.336(10) .
C31 N6 1.392(8) .
C32 N5 1.374(8) .
C33 N5 1.313(6) .
C33 N6 1.338(7) .
C34 O6 1.220(10) .
C34 O5 1.225(9) .
C34 C35 1.525(7) .
C35 C36 1.331(15) .
C35 C41 1.413(14) .
C35 C37 1.425(15) .
C35 C38 1.477(13) .
C36 C37 1.423(11) 5_657
C37 C36 1.423(11) 5_657
C38 C39 1.405(14) .
C38 C41 1.43(2) 5_657
N3 Co1 2.020(4) 3_445
N5 Co2 2.011(4) 1_454
C40 C43 1.33(3) 5_657
C40 C39 1.418(13) .
C41 C42 1.425(14) .
C41 C38 1.43(2) 5_657
C42 C43 1.455(17) .
N7 C46 1.301(19) .
N7 C45 1.56(3) .
C45 O8 1.43(3) .
C43 C40 1.33(3) 5_657
